data_2013558
loop_
_publ_author_name
'Lyakhov, Alexander S.'
'Vorobiov, Andrey N.'
'Gaponik, Pavel N.'
'Ivashkevich, Ludmila S.'
'Matulis, Vadim E.'
'Ivashkevich, Oleg A.'

_publ_section_title
;
 Two derivatives of 5-aminotetrazole: 5-amino-1-phenyltetrazole and
 5-amino-1-(1-naphthyl)tetrazole
;
_journal_issue 12
_journal_name_full 'Acta Crystallographica Section C'
_journal_page_first o690
_journal_page_last o693
_journal_paper_doi 10.1107/S0108270103024442
_journal_volume 59
_journal_year 2003
_chemical_formula_iupac 'C7 H7 N5'
_chemical_formula_moiety 'C7 H7 N5'
_chemical_formula_sum 'C7 H7 N5'
_chemical_formula_weight 161.18
_chemical_name_systematic
;
5-amino-1-phenyltetrazole
;
_space_group_IT_number 14
_symmetry_cell_setting monoclinic
_symmetry_space_group_name_Hall '-P 2ybc'
_symmetry_space_group_name_H-M 'P 1 21/c 1'
_atom_sites_solution_hydrogens difmap
_atom_sites_solution_primary direct
_atom_sites_solution_secondary difmap
_audit_creation_method SHELXL-97
_cell_angle_alpha 90.00
_cell_angle_beta 92.202(19)
_cell_angle_gamma 90.00
_cell_formula_units_Z 8
_cell_length_a 11.619(3)
_cell_length_b 7.342(2)
_cell_length_c 18.124(3)
_cell_measurement_reflns_used 25
_cell_measurement_temperature 293(2)
_cell_measurement_theta_max 21.3
_cell_measurement_theta_min 18.8
_cell_volume 1545.0(6)
_computing_cell_refinement 'R3m Software'
_computing_data_collection 'R3m Software (Nicolet, 1980)'
_computing_data_reduction 'R3m Software'
_computing_molecular_graphics
;
ORTEP-3 for Windows (Farrugia, 1997) and PLATON (Spek, 2003)
;
_computing_publication_material SHELXL97
_computing_structure_refinement 'SHELXL97 (Sheldrick, 1997)'
_computing_structure_solution 'SIR97 (Altomare et al., 1999)'
_diffrn_ambient_temperature 293(2)
_diffrn_measured_fraction_theta_full 0.999
_diffrn_measured_fraction_theta_max 0.999
_diffrn_measurement_device_type 'Nicolet R3m four-circle'
_diffrn_measurement_method \w/2\q
_diffrn_radiation_monochromator graphite
_diffrn_radiation_source 'fine-focus sealed tube'
_diffrn_radiation_type MoK\a
_diffrn_radiation_wavelength 0.71073
_diffrn_reflns_av_R_equivalents 0.0296
_diffrn_reflns_av_sigmaI/netI 0.0227
_diffrn_reflns_limit_h_max 16
_diffrn_reflns_limit_h_min 0
_diffrn_reflns_limit_k_max 10
_diffrn_reflns_limit_k_min 0
_diffrn_reflns_limit_l_max 25
_diffrn_reflns_limit_l_min -25
_diffrn_reflns_number 4745
_diffrn_reflns_theta_full 30.06
_diffrn_reflns_theta_max 30.06
_diffrn_reflns_theta_min 1.75
_diffrn_standards_decay_% 0
_diffrn_standards_interval_count 100
_diffrn_standards_number 3
_exptl_absorpt_coefficient_mu 0.095
_exptl_absorpt_correction_type none
_exptl_crystal_colour colourless
_exptl_crystal_density_diffrn 1.386
_exptl_crystal_density_method 'not measured'
_exptl_crystal_description 'rectangular prism'
_exptl_crystal_F_000 672
_exptl_crystal_size_max 0.60
_exptl_crystal_size_mid 0.40
_exptl_crystal_size_min 0.24
_refine_diff_density_max 0.19
_refine_diff_density_min -0.24
_refine_ls_extinction_coef 0.211(9)
_refine_ls_extinction_expression Fc^*^=kFc[1+0.001xFc^2^\l^3^/sin(2\q)]^-1/4^
_refine_ls_extinction_method SHELXL97
_refine_ls_goodness_of_fit_ref 1.046
_refine_ls_hydrogen_treatment refall
_refine_ls_matrix_type full
_refine_ls_number_parameters 274
_refine_ls_number_reflns 4542
_refine_ls_number_restraints 0
_refine_ls_restrained_S_all 1.046
_refine_ls_R_factor_all 0.0634
_refine_ls_R_factor_gt 0.0465
_refine_ls_shift/su_max 0.000
_refine_ls_shift/su_mean 0.000
_refine_ls_structure_factor_coef Fsqd
_refine_ls_weighting_details 'calc w = 1/[\s^2^(Fo^2^)+(0.0760P)^2^+0.1138P] where P = (Fo^2^+2Fc^2^)/3'
_refine_ls_weighting_scheme calc
_refine_ls_wR_factor_gt 0.1272
_refine_ls_wR_factor_ref 0.1447
_reflns_number_gt 3154
_reflns_number_total 4542
_reflns_threshold_expression I>2\s(I)
_cod_data_source_file bm1546.cif
_cod_data_source_block I
_cod_depositor_comments
;
The following automatic conversions were performed:
'_geom_bond_publ_flag' value 'Y' changed to 'y' according to
'/home/saulius/struct/CIF-dictionaries/cif_core.dic' dictionary named
'cif_core.dic' version 2.4.1 from 2010-06-29 (14 times).

Automatic conversion script
Id: cif_fix_enum 1527 2010-12-29 10:47:43Z saulius 

The following automatic conversions were performed:

'_geom_bond_publ_flag' value 'Y' changed to 'y' according to
/home/saulius/struct/CIF-dictionaries/cif_core.dic dictionary named
'cif_core.dic' version 2.4.1 from 2010-06-29 (14
times).

'_geom_angle_publ_flag' value 'Y' changed to 'y' according
to /home/saulius/struct/CIF-dictionaries/cif_core.dic dictionary
named 'cif_core.dic' version 2.4.1 from 2010-06-29 (16 times).

Automatic conversion script
Id: cif_fix_values 1715 2011-07-08 13:25:40Z adriana 
;
_cod_original_sg_symbol_H-M 'P 21/c'
_cod_database_code 2013558
_cod_database_fobs_code 2013558

loop_
_symmetry_equiv_pos_as_xyz
'x, y, z'
'-x, y+1/2, -z+1/2'
'-x, -y, -z'
'x, -y-1/2, z-1/2'

loop_
_atom_site_label
_atom_site_fract_x
_atom_site_fract_y
_atom_site_fract_z
_atom_site_U_iso_or_equiv
_atom_site_adp_type
_atom_site_calc_flag
_atom_site_refinement_flags
_atom_site_occupancy
_atom_site_disorder_assembly
_atom_site_disorder_group
_atom_site_type_symbol
N1A 0.25115(8) 0.15732(14) 0.41508(5) 0.0485(2) Uani d . 1 . . N
N2A 0.18779(10) 0.19257(17) 0.47555(6) 0.0642(3) Uani d . 1 . . N
N3A 0.25662(12) 0.17375(18) 0.53183(6) 0.0689(3) Uani d . 1 . . N
N4A 0.36476(10) 0.12655(16) 0.51202(5) 0.0603(3) Uani d . 1 . . N
C5A 0.35933(10) 0.11594(16) 0.43878(6) 0.0477(3) Uani d . 1 . . C
N5A 0.44705(9) 0.07523(18) 0.39605(5) 0.0578(3) Uani d . 1 . . N
H5A 0.5063(14) 0.019(2) 0.4188(9) 0.076(5) Uiso d . 1 . . H
H5B 0.4318(12) 0.036(2) 0.3492(8) 0.065(4) Uiso d . 1 . . H
C6A 0.20163(9) 0.16779(15) 0.34169(6) 0.0453(2) Uani d . 1 . . C
C7A 0.25593(10) 0.26893(18) 0.28936(6) 0.0515(3) Uani d . 1 . . C
H7A 0.3266(13) 0.334(2) 0.3036(8) 0.066(4) Uiso d . 1 . . H
C8A 0.20924(12) 0.2742(2) 0.21782(7) 0.0576(3) Uani d . 1 . . C
H8A 0.2479(14) 0.343(2) 0.1809(10) 0.083(5) Uiso d . 1 . . H
C9A 0.11044(13) 0.1806(2) 0.19978(8) 0.0663(4) Uani d . 1 . . C
H9A 0.0813(16) 0.188(3) 0.1485(11) 0.093(5) Uiso d . 1 . . H
C10A 0.05484(15) 0.0848(2) 0.25294(10) 0.0800(5) Uani d . 1 . . C
H10A -0.018(2) 0.019(4) 0.2410(12) 0.127(7) Uiso d . 1 . . H
C11A 0.10020(12) 0.0772(2) 0.32489(8) 0.0660(4) Uani d . 1 . . C
H11A 0.0602(15) 0.015(3) 0.3657(9) 0.085(5) Uiso d . 1 . . H
N1B 0.31763(9) 0.83550(14) 0.14261(5) 0.0517(3) Uani d . 1 . . N
N2B 0.28885(15) 0.70393(18) 0.19183(7) 0.0808(4) Uani d . 1 . . N
N3B 0.34968(16) 0.7369(2) 0.25096(7) 0.0888(5) Uani d . 1 . . N
N4B 0.41771(12) 0.8859(2) 0.24375(6) 0.0713(4) Uani d . 1 . . N
C5B 0.39637(10) 0.94503(19) 0.17552(6) 0.0532(3) Uani d . 1 . . C
N5B 0.44640(11) 1.0871(2) 0.14375(7) 0.0724(4) Uani d . 1 . . N
H5C 0.4107(17) 1.137(3) 0.1077(11) 0.097(6) Uiso d . 1 . . H
H5D 0.4849(18) 1.158(3) 0.1751(12) 0.106(7) Uiso d . 1 . . H
C6B 0.26717(10) 0.83768(15) 0.06961(6) 0.0457(3) Uani d . 1 . . C
C7B 0.33647(10) 0.86182(18) 0.01017(6) 0.0509(3) Uani d . 1 . . C
H7B 0.4171(13) 0.874(2) 0.0171(8) 0.067(4) Uiso d . 1 . . H
C8B 0.28668(13) 0.8637(2) -0.06055(7) 0.0591(3) Uani d . 1 . . C
H8B 0.3376(14) 0.881(2) -0.1026(9) 0.077(5) Uiso d . 1 . . H
C9B 0.17024(13) 0.8386(2) -0.07105(8) 0.0675(4) Uani d . 1 . . C
H9B 0.1308(15) 0.839(2) -0.1203(10) 0.084(5) Uiso d . 1 . . H
C10B 0.10231(13) 0.8107(2) -0.01182(9) 0.0737(4) Uani d . 1 . . C
H10B 0.0208(16) 0.789(3) -0.0180(9) 0.091(5) Uiso d . 1 . . H
C11B 0.15003(12) 0.8113(2) 0.05934(8) 0.0612(3) Uani d . 1 . . C
H11B 0.1088(13) 0.789(2) 0.1002(8) 0.066(4) Uiso d . 1 . . H

loop_
_atom_site_aniso_label
_atom_site_aniso_U_11
_atom_site_aniso_U_22
_atom_site_aniso_U_33
_atom_site_aniso_U_12
_atom_site_aniso_U_13
_atom_site_aniso_U_23
N1A 0.0537(5) 0.0566(6) 0.0352(4) 0.0009(4) 0.0006(4) -0.0001(4)
N2A 0.0718(7) 0.0770(8) 0.0446(5) 0.0077(6) 0.0122(5) 0.0004(5)
N3A 0.0895(8) 0.0789(8) 0.0385(5) 0.0072(7) 0.0060(5) -0.0012(5)
N4A 0.0776(7) 0.0688(7) 0.0339(5) 0.0010(6) -0.0051(4) -0.0022(4)
C5A 0.0570(6) 0.0509(6) 0.0344(5) -0.0019(5) -0.0068(4) 0.0002(4)
N5A 0.0536(6) 0.0819(8) 0.0373(5) 0.0065(5) -0.0070(4) -0.0014(5)
C6A 0.0487(5) 0.0471(5) 0.0396(5) 0.0043(4) -0.0033(4) 0.0003(4)
C7A 0.0530(6) 0.0600(7) 0.0412(5) -0.0023(5) -0.0015(4) 0.0012(5)
C8A 0.0676(7) 0.0647(8) 0.0404(6) 0.0095(6) -0.0008(5) 0.0050(5)
C9A 0.0777(9) 0.0654(8) 0.0538(7) 0.0088(7) -0.0240(6) 0.0014(6)
C10A 0.0749(9) 0.0787(10) 0.0833(10) -0.0182(8) -0.0356(8) 0.0147(8)
C11A 0.0620(7) 0.0685(8) 0.0662(8) -0.0123(6) -0.0137(6) 0.0169(7)
N1B 0.0636(6) 0.0555(6) 0.0357(4) 0.0042(4) -0.0025(4) 0.0047(4)
N2B 0.1296(12) 0.0660(8) 0.0465(6) -0.0035(8) 0.0004(7) 0.0148(5)
N3B 0.1412(14) 0.0803(9) 0.0439(6) 0.0189(9) -0.0079(7) 0.0137(6)
N4B 0.0840(8) 0.0917(9) 0.0372(5) 0.0244(7) -0.0118(5) 0.0015(5)
C5B 0.0514(6) 0.0728(8) 0.0349(5) 0.0111(5) -0.0060(4) -0.0019(5)
N5B 0.0680(7) 0.1014(10) 0.0466(6) -0.0245(7) -0.0146(5) 0.0016(6)
C6B 0.0515(6) 0.0473(6) 0.0380(5) 0.0011(4) -0.0030(4) -0.0001(4)
C7B 0.0484(6) 0.0636(7) 0.0404(5) 0.0022(5) -0.0019(4) -0.0019(5)
C8B 0.0690(8) 0.0704(8) 0.0376(5) -0.0011(6) -0.0018(5) -0.0024(5)
C9B 0.0723(8) 0.0799(10) 0.0485(7) -0.0063(7) -0.0192(6) -0.0042(6)
C10B 0.0554(7) 0.0922(11) 0.0721(9) -0.0155(7) -0.0159(6) -0.0035(8)
C11B 0.0552(7) 0.0740(9) 0.0547(7) -0.0106(6) 0.0043(5) -0.0004(6)

loop_
_atom_type_symbol
_atom_type_description
_atom_type_scat_dispersion_real
_atom_type_scat_dispersion_imag
_atom_type_scat_source
C C 0.0033 0.0016 'International Tables Vol C Tables 4.2.6.8 and 6.1.1.4'
H H 0.0000 0.0000 'International Tables Vol C Tables 4.2.6.8 and 6.1.1.4'
N N 0.0061 0.0033 'International Tables Vol C Tables 4.2.6.8 and 6.1.1.4'

loop_
_geom_angle_atom_site_label_1
_geom_angle_atom_site_label_2
_geom_angle_atom_site_label_3
_geom_angle
_geom_angle_publ_flag
C5A N1A N2A 108.15(9) y
C5A N1A C6A 130.19(9) ?
N2A N1A C6A 121.66(10) ?
N3A N2A N1A 106.21(11) y
N2A N3A N4A 111.80(10) y
C5A N4A N3A 105.60(10) y
N4A C5A N5A 125.71(11) ?
N4A C5A N1A 108.25(11) y
N5A C5A N1A 126.03(10) ?
C5A N5A H5A 115.4(10) y
C5A N5A H5B 119.1(9) y
H5A N5A H5B 114.0(14) y
C7A C6A C11A 121.28(11) ?
C7A C6A N1A 119.40(10) ?
C11A C6A N1A 119.32(11) ?
C6A C7A C8A 119.08(12) ?
C6A C7A H7A 119.0(9) ?
C8A C7A H7A 121.9(9) ?
C9A C8A C7A 120.29(13) ?
C9A C8A H8A 120.5(10) ?
C7A C8A H8A 119.2(10) ?
C8A C9A C10A 120.19(13) ?
C8A C9A H9A 117.1(11) ?
C10A C9A H9A 122.7(11) ?
C9A C10A C11A 120.49(14) ?
C9A C10A H10A 121.1(13) ?
C11A C10A H10A 118.5(13) ?
C6A C11A C10A 118.61(13) ?
C6A C11A H11A 118.3(10) ?
C10A C11A H11A 122.9(10) ?
C5B N1B N2B 108.29(10) y
C5B N1B C6B 130.93(10) ?
N2B N1B C6B 120.77(11) ?
N3B N2B N1B 105.72(13) y
N2B N3B N4B 112.04(12) y
C5B N4B N3B 105.36(12) y
N4B C5B N5B 126.12(13) ?
N4B C5B N1B 108.59(13) y
N5B C5B N1B 125.27(10) ?
C5B N5B H5C 117.5(14) y
C5B N5B H5D 113.7(14) y
H5C N5B H5D 118(2) y
C11B C6B C7B 120.96(11) ?
C11B C6B N1B 119.44(11) ?
C7B C6B N1B 119.59(10) ?
C6B C7B C8B 119.18(11) ?
C6B C7B H7B 120.9(9) ?
C8B C7B H7B 119.9(9) ?
C9B C8B C7B 120.10(12) ?
C9B C8B H8B 121.7(9) ?
C7B C8B H8B 118.2(9) ?
C8B C9B C10B 120.38(12) ?
C8B C9B H9B 123.1(10) ?
C10B C9B H9B 116.5(10) ?
C9B C10B C11B 120.44(13) ?
C9B C10B H10B 121.8(10) ?
C11B C10B H10B 117.8(10) ?
C6B C11B C10B 118.93(13) ?
C6B C11B H11B 117.5(9) ?
C10B C11B H11B 123.5(9) ?

loop_
_geom_bond_atom_site_label_1
_geom_bond_atom_site_label_2
_geom_bond_site_symmetry_2
_geom_bond_distance
_geom_bond_publ_flag
N1A C5A . 1.3473(15) y
N1A N2A . 1.3681(14) y
N1A C6A . 1.4309(13) y
N2A N3A . 1.2793(16) y
N3A N4A . 1.3647(18) y
N4A C5A . 1.3288(13) y
C5A N5A . 1.3374(16) y
N5A H5A . 0.890(17) ?
N5A H5B . 0.906(15) ?
C6A C7A . 1.3766(16) ?
C6A C11A . 1.3772(18) ?
C7A C8A . 1.3867(16) ?
C7A H7A . 0.976(15) ?
C8A C9A . 1.367(2) ?
C8A H8A . 0.964(17) ?
C9A C10A . 1.374(2) ?
C9A H9A . 0.978(19) ?
C10A C11A . 1.389(2) ?
C10A H10A . 0.99(2) ?
C11A H11A . 0.999(17) ?
N1B C5B . 1.3407(16) y
N1B N2B . 1.3651(15) y
N1B C6B . 1.4265(14) y
N2B N3B . 1.2840(18) y
N3B N4B . 1.359(2) y
N4B C5B . 1.3248(14) y
C5B N5B . 1.3351(19) y
N5B H5C . 0.84(2) ?
N5B H5D . 0.88(2) ?
C6B C11B . 1.3802(18) ?
C6B C7B . 1.3809(16) ?
C7B C8B . 1.3859(16) ?
C7B H7B . 0.945(15) ?
C8B C9B . 1.371(2) ?
C8B H8B . 0.992(16) ?
C9B C10B . 1.372(2) ?
C9B H9B . 0.987(18) ?
C10B C11B . 1.384(2) ?
C10B H10B . 0.963(18) ?
C11B H11B . 0.912(15) ?

loop_
_geom_hbond_atom_site_label_D
_geom_hbond_atom_site_label_H
_geom_hbond_atom_site_label_A
_geom_hbond_site_symmetry_A
_geom_hbond_distance_DH
_geom_hbond_distance_HA
_geom_hbond_distance_DA
_geom_hbond_angle_DHA
N5A H5A N4A 3_656 0.89(2) 2.194(18) 3.0777(17) 172(12)
N5A H5B N4B 1_545 0.91(2) 2.209(16) 3.0975(16) 166.7(13)
N5B H5C N4A 4_575 0.84(2) 2.50(2) 3.2935(19) 157(2)
N5B H5C N3A 4_575 0.84(2) 2.62(2) 3.423(2) 161(2)
N5B H5D N4B 2_655 0.88(2) 2.47(2) 3.3493(19) 173(2)
N5B H5D N3B 2_655 0.88(2) 2.37(2) 3.181(2) 153(2)

loop_
_geom_torsion_atom_site_label_1
_geom_torsion_atom_site_label_2
_geom_torsion_atom_site_label_3
_geom_torsion_atom_site_label_4
_geom_torsion
C5A N1A N2A N3A 0.47(14)
C6A N1A N2A N3A -179.27(11)
N1A N2A N3A N4A -0.11(15)
N2A N3A N4A C5A -0.28(16)
N3A N4A C5A N5A 179.16(13)
N3A N4A C5A N1A 0.56(14)
N2A N1A C5A N4A -0.65(14)
C6A N1A C5A N4A 179.05(11)
N2A N1A C5A N5A -179.24(13)
C6A N1A C5A N5A 0.5(2)
C5A N1A C6A C7A -50.62(17)
N2A N1A C6A C7A 129.05(13)
C5A N1A C6A C11A 129.70(15)
N2A N1A C6A C11A -50.63(16)
C11A C6A C7A C8A -2.17(19)
N1A C6A C7A C8A 178.16(11)
C6A C7A C8A C9A 0.21(19)
C7A C8A C9A C10A 1.9(2)
C8A C9A C10A C11A -2.1(3)
C7A C6A C11A C10A 2.0(2)
N1A C6A C11A C10A -178.35(13)
C9A C10A C11A C6A 0.2(3)
C5B N1B N2B N3B -0.24(16)
C6B N1B N2B N3B 178.71(12)
N1B N2B N3B N4B 0.37(18)
N2B N3B N4B C5B -0.36(18)
N3B N4B C5B N5B -178.35(14)
N3B N4B C5B N1B 0.18(15)
N2B N1B C5B N4B 0.03(15)
C6B N1B C5B N4B -178.78(11)
N2B N1B C5B N5B 178.58(14)
C6B N1B C5B N5B -0.2(2)
C5B N1B C6B C11B -136.16(14)
N2B N1B C6B C11B 45.15(17)
C5B N1B C6B C7B 45.35(18)
N2B N1B C6B C7B -133.34(13)
C11B C6B C7B C8B 1.52(19)
N1B C6B C7B C8B 179.99(11)
C6B C7B C8B C9B -1.1(2)
C7B C8B C9B C10B -0.3(2)
C8B C9B C10B C11B 1.4(3)
C7B C6B C11B C10B -0.5(2)
N1B C6B C11B C10B -178.93(13)
C9B C10B C11B C6B -1.0(2)

loop_
_cod_related_entry_id
_cod_related_entry_database
_cod_related_entry_code
1 ChemSpider 20339
